data_4319147
loop_
_publ_author_name
'Gabriele Wagner'
'Matti Haukka'
'Jo\~ao J. R. Fra\'usto da Silva'
'Armando J. L. Pombeiro'
'Vadim Yu. Kukushkin'

_publ_section_title
;
 [2 + 3] Cycloaddition of Nitrones to Platinum-Bound Organonitriles:
 Effect of Metal Oxidation State and of Nitrile Substituent
;
_journal_name_full 'Inorganic Chemistry'
_journal_page_first 264
_journal_page_last 271
_journal_paper_doi 10.1021/ic000477b
_journal_volume 40
_journal_year 2001
_chemical_formula_sum 'C22 H28 Cl2 N4 O2 Pt'
_chemical_formula_weight 646.47
_chemical_name_common PtCl2(C11H14N2O)2
_chemical_name_systematic
; 
 ? 
;
_space_group_IT_number 14
_symmetry_cell_setting monoclinic
_symmetry_space_group_name_Hall '-P 2ybc'
_symmetry_space_group_name_H-M 'P 1 21/c 1'
_atom_sites_solution_hydrogens geom
_atom_sites_solution_primary direct
_atom_sites_solution_secondary difmap
_audit_creation_method SHELXL-97
_cell_angle_alpha 90.00
_cell_angle_beta 111.062(2)
_cell_angle_gamma 90.00
_cell_formula_units_Z 4
_cell_length_a 11.6378(2)
_cell_length_b 19.0767(7)
_cell_length_c 11.5782(4)
_cell_measurement_temperature 120(2)
_cell_volume 2398.76(13)
_computing_cell_refinement 'Denzo/Scalepack (Otwinowski & Minor, 1997)'
_computing_data_collection 'Collect (Nonius, 1999)'
_computing_data_reduction 'Denzo/Scalepack (Otwinowski & Minor, 1997)'
_computing_molecular_graphics 'XP in SHELXTL v.5.1 (Bruker Axs, 1998)'
_computing_publication_material SHELXL-97
_computing_structure_refinement 'SHELXL-97 (Sheldrick, 1997)'
_computing_structure_solution 'DIRDIF99 (Beurskens et al., 1999)'
_diffrn_ambient_temperature 120(2)
_diffrn_measured_fraction_theta_full 0.997
_diffrn_measured_fraction_theta_max 0.997
_diffrn_measurement_device_type 'Nonius KappaCCD'
_diffrn_measurement_method phi/omega-scan
_diffrn_radiation_monochromator graphite
_diffrn_radiation_source 'fine-focus sealed tube'
_diffrn_radiation_type MoK\a
_diffrn_radiation_wavelength 0.71073
_diffrn_reflns_av_R_equivalents 0.0929
_diffrn_reflns_av_sigmaI/netI 0.0530
_diffrn_reflns_limit_h_max 13
_diffrn_reflns_limit_h_min -13
_diffrn_reflns_limit_k_max 22
_diffrn_reflns_limit_k_min -22
_diffrn_reflns_limit_l_max 13
_diffrn_reflns_limit_l_min -13
_diffrn_reflns_number 32023
_diffrn_reflns_theta_full 25.25
_diffrn_reflns_theta_max 25.25
_diffrn_reflns_theta_min 2.84
_exptl_absorpt_coefficient_mu 6.098
_exptl_absorpt_correction_T_max 0.4098
_exptl_absorpt_correction_T_min 0.3516
_exptl_absorpt_correction_type multi-scan
_exptl_absorpt_process_details 'Xprep in Shelxtl v. 5.1, Bruker AXS, 1998)'
_exptl_crystal_colour 'pale yellow'
_exptl_crystal_density_diffrn 1.790
_exptl_crystal_density_method 'not measured'
_exptl_crystal_description needle
_exptl_crystal_F_000 1264
_exptl_crystal_size_max 0.20
_exptl_crystal_size_mid 0.05
_exptl_crystal_size_min 0.05
_refine_diff_density_max 0.703
_refine_diff_density_min -0.693
_refine_diff_density_rms 0.154
_refine_ls_extinction_method none
_refine_ls_goodness_of_fit_ref 1.167
_refine_ls_hydrogen_treatment mixed
_refine_ls_matrix_type full
_refine_ls_number_parameters 286
_refine_ls_number_reflns 4315
_refine_ls_number_restraints 0
_refine_ls_restrained_S_all 1.167
_refine_ls_R_factor_all 0.0525
_refine_ls_R_factor_gt 0.0316
_refine_ls_shift/su_max 0.000
_refine_ls_shift/su_mean 0.000
_refine_ls_structure_factor_coef Fsqd
_refine_ls_weighting_details 'calc w=1/[\s^2^(Fo^2^)+(0.0000P)^2^+11.8547P] where P=(Fo^2^+2Fc^2^)/3'
_refine_ls_weighting_scheme calc
_refine_ls_wR_factor_gt 0.0605
_refine_ls_wR_factor_ref 0.0664
_reflns_number_gt 3355
_reflns_number_total 4315
_reflns_threshold_expression >2sigma(I)
_cod_data_source_file ic000477b_3.cif
_cod_data_source_block gw190_2a=compound3a
_cod_depositor_comments
;
The following automatic conversions were performed:

'_symmetry_cell_setting' value 'Monoclinic' changed to 'monoclinic'
according to the built-in table from CIF Core dictionary named
'cif_core.dic' version 2.4.1 from 2010-06-29.

Automatic conversion script
Id: cif_fix_values 1646 2011-03-28 12:23:43Z adriana 
;
_cod_original_sg_symbol_H-M 'P 21/c'
_cod_database_code 4319147

loop_
_symmetry_equiv_pos_as_xyz
'x, y, z'
'-x, y+1/2, -z+1/2'
'-x, -y, -z'
'x, -y-1/2, z-1/2'

loop_
_atom_site_label
_atom_site_type_symbol
_atom_site_fract_x
_atom_site_fract_y
_atom_site_fract_z
_atom_site_U_iso_or_equiv
_atom_site_adp_type
_atom_site_occupancy
_atom_site_symmetry_multiplicity
_atom_site_calc_flag
_atom_site_refinement_flags
_atom_site_disorder_assembly
_atom_site_disorder_group
Pt1 Pt 0.12403(2) 0.217631(12) 0.24962(2) 0.01238(8) Uani 1 1 d . . .
Cl1 Cl 0.22964(14) 0.29256(8) 0.16682(14) 0.0206(3) Uani 1 1 d . . .
Cl1A Cl 0.01536(14) 0.13944(8) 0.32389(13) 0.0177(3) Uani 1 1 d . . .
N1 N -0.0122(4) 0.2893(3) 0.2044(4) 0.0130(10) Uani 1 1 d . . .
N2 N -0.1265(5) 0.3857(3) 0.0970(5) 0.0185(12) Uani 1 1 d . . .
O1 O -0.1165(4) 0.3825(2) 0.2289(4) 0.0186(10) Uani 1 1 d . . .
N1A N 0.2663(5) 0.1506(3) 0.3082(4) 0.0155(11) Uani 1 1 d . . .
N2A N 0.3691(5) 0.0441(3) 0.3778(5) 0.0188(12) Uani 1 1 d . . .
O1A O 0.4482(4) 0.1072(2) 0.4259(4) 0.0194(10) Uani 1 1 d . . .
C1 C -0.0843(6) 0.3140(3) 0.0774(5) 0.0136(13) Uani 1 1 d . . .
H1 H -0.0276 0.3185 0.0303 0.016 Uiso 1 1 calc R . .
C2 C -0.0371(6) 0.3297(3) 0.2812(5) 0.0153(13) Uani 1 1 d . . .
C3 C -0.0329(7) 0.4381(3) 0.0974(6) 0.0247(16) Uani 1 1 d . . .
H3A H -0.0529 0.4833 0.1257 0.037 Uiso 1 1 calc R . .
H3B H -0.0320 0.4431 0.0135 0.037 Uiso 1 1 calc R . .
H3C H 0.0483 0.4226 0.1533 0.037 Uiso 1 1 calc R . .
C4 C -0.1896(6) 0.2666(3) 0.0061(5) 0.0143(13) Uani 1 1 d . . .
C5 C -0.2237(6) 0.2082(3) 0.0569(5) 0.0160(13) Uani 1 1 d . . .
H5 H -0.1873 0.1998 0.1433 0.019 Uiso 1 1 calc R . .
C6 C -0.3110(6) 0.1616(3) -0.0177(5) 0.0163(13) Uani 1 1 d . . .
H6 H -0.3346 0.1222 0.0187 0.020 Uiso 1 1 calc R . .
C7 C -0.3645(6) 0.1721(3) -0.1457(6) 0.0215(15) Uani 1 1 d . . .
C8 C -0.3334(6) 0.2325(4) -0.1940(6) 0.0237(16) Uani 1 1 d . . .
H8 H -0.3720 0.2421 -0.2798 0.028 Uiso 1 1 calc R . .
C9 C -0.2467(6) 0.2793(4) -0.1193(5) 0.0216(14) Uani 1 1 d . . .
H9 H -0.2267 0.3203 -0.1547 0.026 Uiso 1 1 calc R . .
C16 C -0.4506(7) 0.1182(4) -0.2280(6) 0.0277(17) Uani 1 1 d . . .
H16A H -0.5354 0.1357 -0.2550 0.042 Uiso 1 1 calc R . .
H16B H -0.4442 0.0744 -0.1819 0.042 Uiso 1 1 calc R . .
H16C H -0.4280 0.1096 -0.3006 0.042 Uiso 1 1 calc R . .
C1A C 0.2600(6) 0.0755(3) 0.2765(5) 0.0164(14) Uani 1 1 d . . .
H1A H 0.1826 0.0553 0.2814 0.020 Uiso 1 1 calc R . .
C2A C 0.3723(6) 0.1631(3) 0.3890(5) 0.0166(14) Uani 1 1 d . . .
C3A C 0.3362(6) 0.0212(4) 0.4819(6) 0.0236(15) Uani 1 1 d . . .
H3A1 H 0.2904 0.0585 0.5045 0.035 Uiso 1 1 calc R . .
H3A2 H 0.4113 0.0106 0.5526 0.035 Uiso 1 1 calc R . .
H3A3 H 0.2849 -0.0210 0.4585 0.035 Uiso 1 1 calc R . .
C4A C 0.2636(6) 0.0611(3) 0.1485(6) 0.0180(14) Uani 1 1 d . . .
C5A C 0.3491(6) 0.0922(3) 0.1073(6) 0.0234(16) Uani 1 1 d . . .
H5A H 0.4055 0.1255 0.1582 0.028 Uiso 1 1 calc R . .
C6A C 0.3533(7) 0.0755(4) -0.0066(6) 0.0258(16) Uani 1 1 d . . .
H6A H 0.4124 0.0976 -0.0335 0.031 Uiso 1 1 calc R . .
C7A C 0.2722(6) 0.0267(3) -0.0833(6) 0.0195(14) Uani 1 1 d . . .
C8A C 0.1836(6) -0.0027(3) -0.0437(6) 0.0207(14) Uani 1 1 d . . .
H8A H 0.1246 -0.0343 -0.0959 0.025 Uiso 1 1 calc R . .
C9A C 0.1813(6) 0.0142(3) 0.0722(6) 0.0206(14) Uani 1 1 d . . .
H9A H 0.1216 -0.0072 0.0993 0.025 Uiso 1 1 calc R . .
C10A C 0.4230(6) 0.2305(3) 0.4514(6) 0.0225(15) Uani 1 1 d . . .
H10A H 0.3888 0.2694 0.3943 0.034 Uiso 1 1 calc R . .
H10B H 0.5129 0.2302 0.4762 0.034 Uiso 1 1 calc R . .
H10C H 0.4007 0.2360 0.5249 0.034 Uiso 1 1 calc R . .
C16A C 0.2807(7) 0.0053(4) -0.2062(6) 0.0273(17) Uani 1 1 d . . .
H16D H 0.3604 -0.0172 -0.1916 0.041 Uiso 1 1 calc R . .
H16E H 0.2730 0.0469 -0.2580 0.041 Uiso 1 1 calc R . .
H16F H 0.2143 -0.0277 -0.2483 0.041 Uiso 1 1 calc R . .
C10 C 0.0142(7) 0.3270(3) 0.4172(6) 0.0228(15) Uani 1 1 d . . .
H10D H 0.0486 0.2803 0.4440 0.034 Uiso 1 1 calc R . .
H10E H -0.0511 0.3367 0.4498 0.034 Uiso 1 1 calc R . .
H10F H 0.0794 0.3623 0.4484 0.034 Uiso 1 1 calc R . .

loop_
_atom_site_aniso_label
_atom_site_aniso_U_11
_atom_site_aniso_U_22
_atom_site_aniso_U_33
_atom_site_aniso_U_23
_atom_site_aniso_U_13
_atom_site_aniso_U_12
Pt1 0.01364(12) 0.01135(12) 0.01129(12) -0.00008(10) 0.00343(8) 0.00012(12)
Cl1 0.0193(8) 0.0205(9) 0.0230(8) 0.0046(6) 0.0089(6) -0.0021(7)
Cl1A 0.0179(8) 0.0162(8) 0.0205(8) 0.0035(6) 0.0088(6) -0.0005(7)
N1 0.015(3) 0.012(3) 0.010(2) 0.000(2) 0.0035(19) -0.004(2)
N2 0.026(3) 0.013(3) 0.017(3) 0.001(2) 0.008(2) 0.002(2)
O1 0.028(3) 0.015(2) 0.016(2) 0.0002(17) 0.0112(19) 0.005(2)
N1A 0.022(3) 0.010(3) 0.015(3) 0.000(2) 0.007(2) -0.001(2)
N2A 0.017(3) 0.018(3) 0.019(3) 0.003(2) 0.005(2) 0.001(2)
O1A 0.010(2) 0.016(2) 0.027(3) 0.0021(18) 0.0009(18) 0.0010(19)
C1 0.016(3) 0.015(3) 0.011(3) 0.005(2) 0.007(2) 0.005(3)
C2 0.014(3) 0.014(3) 0.017(3) 0.001(2) 0.004(2) -0.002(3)
C3 0.034(4) 0.014(4) 0.031(4) 0.003(3) 0.018(3) 0.000(3)
C4 0.015(3) 0.014(4) 0.015(3) -0.003(2) 0.007(2) -0.001(3)
C5 0.018(3) 0.014(3) 0.017(3) 0.002(2) 0.006(2) 0.004(3)
C6 0.014(3) 0.013(3) 0.022(3) 0.001(2) 0.007(3) 0.001(3)
C7 0.020(4) 0.020(4) 0.024(4) -0.007(3) 0.007(3) 0.004(3)
C8 0.024(4) 0.036(5) 0.009(3) -0.001(3) 0.004(3) -0.005(3)
C9 0.019(3) 0.029(4) 0.015(3) 0.003(3) 0.004(2) -0.002(3)
C16 0.029(4) 0.026(4) 0.025(4) -0.008(3) 0.007(3) -0.004(3)
C1A 0.018(4) 0.014(3) 0.016(3) 0.001(2) 0.003(3) 0.001(3)
C2A 0.018(4) 0.017(4) 0.017(3) 0.002(2) 0.008(3) -0.002(3)
C3A 0.018(4) 0.027(4) 0.021(4) 0.004(3) 0.000(3) 0.000(3)
C4A 0.021(4) 0.014(3) 0.017(3) 0.002(2) 0.004(3) 0.002(3)
C5A 0.025(4) 0.016(4) 0.028(4) -0.010(3) 0.007(3) -0.004(3)
C6A 0.028(4) 0.023(4) 0.030(4) 0.002(3) 0.014(3) -0.005(3)
C7A 0.024(4) 0.012(3) 0.020(4) 0.004(3) 0.004(3) 0.005(3)
C8A 0.020(4) 0.016(4) 0.021(4) -0.001(3) 0.002(3) 0.001(3)
C9A 0.023(4) 0.017(4) 0.022(4) 0.002(3) 0.008(3) 0.004(3)
C10A 0.028(4) 0.015(4) 0.020(4) -0.001(3) 0.003(3) -0.006(3)
C16A 0.032(4) 0.030(4) 0.020(4) -0.001(3) 0.010(3) 0.010(3)
C10 0.035(4) 0.020(4) 0.017(3) -0.005(3) 0.013(3) -0.006(3)

loop_
_atom_type_symbol
_atom_type_description
_atom_type_scat_dispersion_real
_atom_type_scat_dispersion_imag
_atom_type_scat_source
C C 0.0033 0.0016 'International Tables Vol C Tables 4.2.6.8 and 6.1.1.4'
H H 0.0000 0.0000 'International Tables Vol C Tables 4.2.6.8 and 6.1.1.4'
N N 0.0061 0.0033 'International Tables Vol C Tables 4.2.6.8 and 6.1.1.4'
O O 0.0106 0.0060 'International Tables Vol C Tables 4.2.6.8 and 6.1.1.4'
Cl Cl 0.1484 0.1585 'International Tables Vol C Tables 4.2.6.8 and 6.1.1.4'
Pt Pt -1.7033 8.3905 'International Tables Vol C Tables 4.2.6.8 and 6.1.1.4'

loop_
_geom_angle_atom_site_label_1
_geom_angle_atom_site_label_2
_geom_angle_atom_site_label_3
_geom_angle
_geom_angle_site_symmetry_1
_geom_angle_site_symmetry_3
_geom_angle_publ_flag
N1A Pt1 N1 175.17(19) . . ?
N1A Pt1 Cl1 92.12(15) . . ?
N1 Pt1 Cl1 87.63(14) . . ?
N1A Pt1 Cl1A 87.62(15) . . ?
N1 Pt1 Cl1A 92.86(14) . . ?
Cl1 Pt1 Cl1A 177.24(6) . . ?
C2 N1 C1 107.9(5) . . ?
C2 N1 Pt1 125.3(4) . . ?
C1 N1 Pt1 125.8(4) . . ?
C3 N2 O1 103.9(4) . . ?
C3 N2 C1 109.7(5) . . ?
O1 N2 C1 102.0(4) . . ?
C2 O1 N2 106.2(4) . . ?
C2A N1A C1A 108.2(5) . . ?
C2A N1A Pt1 126.3(4) . . ?
C1A N1A Pt1 125.0(4) . . ?
C3A N2A O1A 104.1(5) . . ?
C3A N2A C1A 111.4(5) . . ?
O1A N2A C1A 101.7(4) . . ?
C2A O1A N2A 105.8(4) . . ?
N1 C1 N2 103.8(4) . . ?
N1 C1 C4 114.3(5) . . ?
N2 C1 C4 112.6(5) . . ?
N1 C1 H1 108.6 . . ?
N2 C1 H1 108.6 . . ?
C4 C1 H1 108.6 . . ?
N1 C2 O1 115.1(5) . . ?
N1 C2 C10 127.9(6) . . ?
O1 C2 C10 117.0(5) . . ?
N2 C3 H3A 109.5 . . ?
N2 C3 H3B 109.5 . . ?
H3A C3 H3B 109.5 . . ?
N2 C3 H3C 109.5 . . ?
H3A C3 H3C 109.5 . . ?
H3B C3 H3C 109.5 . . ?
C5 C4 C9 119.0(6) . . ?
C5 C4 C1 123.4(5) . . ?
C9 C4 C1 117.3(5) . . ?
C4 C5 C6 120.5(6) . . ?
C4 C5 H5 119.7 . . ?
C6 C5 H5 119.7 . . ?
C5 C6 C7 120.9(6) . . ?
C5 C6 H6 119.6 . . ?
C7 C6 H6 119.6 . . ?
C8 C7 C6 117.7(6) . . ?
C8 C7 C16 121.5(6) . . ?
C6 C7 C16 120.8(6) . . ?
C7 C8 C9 121.3(6) . . ?
C7 C8 H8 119.3 . . ?
C9 C8 H8 119.3 . . ?
C4 C9 C8 120.5(6) . . ?
C4 C9 H9 119.8 . . ?
C8 C9 H9 119.8 . . ?
C7 C16 H16A 109.5 . . ?
C7 C16 H16B 109.5 . . ?
H16A C16 H16B 109.5 . . ?
C7 C16 H16C 109.5 . . ?
H16A C16 H16C 109.5 . . ?
H16B C16 H16C 109.5 . . ?
N1A C1A N2A 103.9(5) . . ?
N1A C1A C4A 113.6(5) . . ?
N2A C1A C4A 112.1(5) . . ?
N1A C1A H1A 109.0 . . ?
N2A C1A H1A 109.0 . . ?
C4A C1A H1A 109.0 . . ?
N1A C2A O1A 115.8(6) . . ?
N1A C2A C10A 128.9(6) . . ?
O1A C2A C10A 115.3(5) . . ?
N2A C3A H3A1 109.5 . . ?
N2A C3A H3A2 109.5 . . ?
H3A1 C3A H3A2 109.5 . . ?
N2A C3A H3A3 109.5 . . ?
H3A1 C3A H3A3 109.5 . . ?
H3A2 C3A H3A3 109.5 . . ?
C9A C4A C5A 118.6(6) . . ?
C9A C4A C1A 119.1(6) . . ?
C5A C4A C1A 122.3(6) . . ?
C6A C5A C4A 120.6(6) . . ?
C6A C5A H5A 119.7 . . ?
C4A C5A H5A 119.7 . . ?
C5A C6A C7A 121.1(6) . . ?
C5A C6A H6A 119.4 . . ?
C7A C6A H6A 119.4 . . ?
C8A C7A C6A 118.2(6) . . ?
C8A C7A C16A 120.5(6) . . ?
C6A C7A C16A 121.3(6) . . ?
C7A C8A C9A 120.0(6) . . ?
C7A C8A H8A 120.0 . . ?
C9A C8A H8A 120.0 . . ?
C4A C9A C8A 121.3(6) . . ?
C4A C9A H9A 119.3 . . ?
C8A C9A H9A 119.3 . . ?
C2A C10A H10A 109.5 . . ?
C2A C10A H10B 109.5 . . ?
H10A C10A H10B 109.5 . . ?
C2A C10A H10C 109.5 . . ?
H10A C10A H10C 109.5 . . ?
H10B C10A H10C 109.5 . . ?
C7A C16A H16D 109.5 . . ?
C7A C16A H16E 109.5 . . ?
H16D C16A H16E 109.5 . . ?
C7A C16A H16F 109.5 . . ?
H16D C16A H16F 109.5 . . ?
H16E C16A H16F 109.5 . . ?
C2 C10 H10D 109.5 . . ?
C2 C10 H10E 109.5 . . ?
H10D C10 H10E 109.5 . . ?
C2 C10 H10F 109.5 . . ?
H10D C10 H10F 109.5 . . ?
H10E C10 H10F 109.5 . . ?

loop_
_geom_bond_atom_site_label_1
_geom_bond_atom_site_label_2
_geom_bond_distance
_geom_bond_site_symmetry_2
_geom_bond_publ_flag
Pt1 N1A 2.008(5) . ?
Pt1 N1 2.015(5) . ?
Pt1 Cl1 2.3064(15) . ?
Pt1 Cl1A 2.3121(15) . ?
N1 C2 1.286(8) . ?
N1 C1 1.483(7) . ?
N2 C3 1.476(8) . ?
N2 O1 1.491(6) . ?
N2 C1 1.499(8) . ?
O1 C2 1.354(7) . ?
N1A C2A 1.274(8) . ?
N1A C1A 1.474(8) . ?
N2A C3A 1.456(8) . ?
N2A O1A 1.496(7) . ?
N2A C1A 1.509(8) . ?
O1A C2A 1.351(8) . ?
C1 C4 1.507(8) . ?
C1 H1 1.0000 . ?
C2 C10 1.471(8) . ?
C3 H3A 0.9800 . ?
C3 H3B 0.9800 . ?
C3 H3C 0.9800 . ?
C4 C5 1.382(8) . ?
C4 C9 1.384(8) . ?
C5 C6 1.392(9) . ?
C5 H5 0.9500 . ?
C6 C7 1.400(9) . ?
C6 H6 0.9500 . ?
C7 C8 1.384(9) . ?
C7 C16 1.511(9) . ?
C8 C9 1.391(9) . ?
C8 H8 0.9500 . ?
C9 H9 0.9500 . ?
C16 H16A 0.9800 . ?
C16 H16B 0.9800 . ?
C16 H16C 0.9800 . ?
C1A C4A 1.523(8) . ?
C1A H1A 1.0000 . ?
C2A C10A 1.489(9) . ?
C3A H3A1 0.9800 . ?
C3A H3A2 0.9800 . ?
C3A H3A3 0.9800 . ?
C4A C9A 1.376(9) . ?
C4A C5A 1.383(9) . ?
C5A C6A 1.374(9) . ?
C5A H5A 0.9500 . ?
C6A C7A 1.395(9) . ?
C6A H6A 0.9500 . ?
C7A C8A 1.387(9) . ?
C7A C16A 1.517(9) . ?
C8A C9A 1.390(9) . ?
C8A H8A 0.9500 . ?
C9A H9A 0.9500 . ?
C10A H10A 0.9800 . ?
C10A H10B 0.9800 . ?
C10A H10C 0.9800 . ?
C16A H16D 0.9800 . ?
C16A H16E 0.9800 . ?
C16A H16F 0.9800 . ?
C10 H10D 0.9800 . ?
C10 H10E 0.9800 . ?
C10 H10F 0.9800 . ?

loop_
_geom_torsion_atom_site_label_1
_geom_torsion_atom_site_label_2
_geom_torsion_atom_site_label_3
_geom_torsion_atom_site_label_4
_geom_torsion
_geom_torsion_site_symmetry_1
_geom_torsion_site_symmetry_2
_geom_torsion_site_symmetry_3
_geom_torsion_site_symmetry_4
_geom_torsion_publ_flag
N1A Pt1 N1 C2 -19(3) . . . . ?
Cl1 Pt1 N1 C2 -106.1(5) . . . . ?
Cl1A Pt1 N1 C2 76.6(5) . . . . ?
N1A Pt1 N1 C1 149(2) . . . . ?
Cl1 Pt1 N1 C1 61.4(4) . . . . ?
Cl1A Pt1 N1 C1 -115.9(4) . . . . ?
C3 N2 O1 C2 -93.1(5) . . . . ?
C1 N2 O1 C2 21.0(6) . . . . ?
N1 Pt1 N1A C2A -23(3) . . . . ?
Cl1 Pt1 N1A C2A 64.0(5) . . . . ?
Cl1A Pt1 N1A C2A -118.7(5) . . . . ?
N1 Pt1 N1A C1A 149(2) . . . . ?
Cl1 Pt1 N1A C1A -124.5(4) . . . . ?
Cl1A Pt1 N1A C1A 52.7(4) . . . . ?
C3A N2A O1A C2A -95.9(5) . . . . ?
C1A N2A O1A C2A 19.9(6) . . . . ?
C2 N1 C1 N2 14.9(6) . . . . ?
Pt1 N1 C1 N2 -154.4(4) . . . . ?
C2 N1 C1 C4 -108.2(6) . . . . ?
Pt1 N1 C1 C4 82.5(6) . . . . ?
C3 N2 C1 N1 88.5(5) . . . . ?
O1 N2 C1 N1 -21.1(5) . . . . ?
C3 N2 C1 C4 -147.3(5) . . . . ?
O1 N2 C1 C4 103.1(5) . . . . ?
C1 N1 C2 O1 -1.3(7) . . . . ?
Pt1 N1 C2 O1 168.1(4) . . . . ?
C1 N1 C2 C10 -178.4(6) . . . . ?
Pt1 N1 C2 C10 -9.1(9) . . . . ?
N2 O1 C2 N1 -13.1(7) . . . . ?
N2 O1 C2 C10 164.3(5) . . . . ?
N1 C1 C4 C5 5.3(8) . . . . ?
N2 C1 C4 C5 -112.9(6) . . . . ?
N1 C1 C4 C9 -168.7(5) . . . . ?
N2 C1 C4 C9 73.1(7) . . . . ?
C9 C4 C5 C6 2.2(9) . . . . ?
C1 C4 C5 C6 -171.6(6) . . . . ?
C4 C5 C6 C7 1.1(9) . . . . ?
C5 C6 C7 C8 -4.0(9) . . . . ?
C5 C6 C7 C16 174.5(6) . . . . ?
C6 C7 C8 C9 3.6(10) . . . . ?
C16 C7 C8 C9 -174.9(6) . . . . ?
C5 C4 C9 C8 -2.7(9) . . . . ?
C1 C4 C9 C8 171.5(6) . . . . ?
C7 C8 C9 C4 -0.3(10) . . . . ?
C2A N1A C1A N2A 14.3(6) . . . . ?
Pt1 N1A C1A N2A -158.4(4) . . . . ?
C2A N1A C1A C4A -107.7(6) . . . . ?
Pt1 N1A C1A C4A 79.5(6) . . . . ?
C3A N2A C1A N1A 90.2(6) . . . . ?
O1A N2A C1A N1A -20.1(5) . . . . ?
C3A N2A C1A C4A -146.7(5) . . . . ?
O1A N2A C1A C4A 102.9(5) . . . . ?
C1A N1A C2A O1A -1.3(7) . . . . ?
Pt1 N1A C2A O1A 171.4(4) . . . . ?
C1A N1A C2A C10A -179.1(6) . . . . ?
Pt1 N1A C2A C10A -6.5(10) . . . . ?
N2A O1A C2A N1A -12.6(7) . . . . ?
N2A O1A C2A C10A 165.6(5) . . . . ?
N1A C1A C4A C9A -134.3(6) . . . . ?
N2A C1A C4A C9A 108.4(7) . . . . ?
N1A C1A C4A C5A 47.6(8) . . . . ?
N2A C1A C4A C5A -69.8(8) . . . . ?
C9A C4A C5A C6A -1.2(10) . . . . ?
C1A C4A C5A C6A 176.9(6) . . . . ?
C4A C5A C6A C7A -0.4(11) . . . . ?
C5A C6A C7A C8A 2.6(10) . . . . ?
C5A C6A C7A C16A -176.8(6) . . . . ?
C6A C7A C8A C9A -3.2(10) . . . . ?
C16A C7A C8A C9A 176.2(6) . . . . ?
C5A C4A C9A C8A 0.6(10) . . . . ?
C1A C4A C9A C8A -177.6(6) . . . . ?
C7A C8A C9A C4A 1.7(10) . . . . ?
